data_2010922
loop_
_publ_author_name
'Hensen, Karl'
'Mayr-Stein, Ralf'
'Spangenberg, Bj\"orn'
'Bolte, Michael'

_publ_section_title
;
 Complexes of mixed silicon halides with 4-picoline
;
_journal_issue 5
_journal_name_full 'Acta Crystallographica Section C'
_journal_page_first 610
_journal_page_last 613
_journal_paper_doi 10.1107/S010827010000278X
_journal_volume 56
_journal_year 2000
_chemical_formula_sum 'C12 H14 Br3 Cl N2 Si'
_chemical_formula_weight 489.52
_chemical_name_systematic ?
_space_group_IT_number 53
_symmetry_cell_setting orthorhombic
_symmetry_space_group_name_Hall '-P 2ac 2'
_symmetry_space_group_name_H-M 'P m n a'
_audit_creation_method SHELXL-97
_cell_angle_alpha 90.00
_cell_angle_beta 90.00
_cell_angle_gamma 90.00
_cell_formula_units_Z 2
_cell_length_a 7.2960(10)
_cell_length_b 8.2110(10)
_cell_length_c 13.4720(10)
_cell_measurement_reflns_used 4418
_cell_measurement_temperature 173(2)
_cell_measurement_theta_max 25
_cell_measurement_theta_min 1
_cell_volume 807.07(16)
_computing_cell_refinement SMART
_computing_data_collection 'SMART (Siemens, 1995)'
_computing_data_reduction 'SAINT  (Siemens, 1995)'
_computing_molecular_graphics 'XP (in SHELXTL-Plus, 1991)'
_computing_structure_refinement 'SHELXL97 (Sheldrick, 1997)'
_computing_structure_solution 'SHELXS97 (Sheldrick, 1990)'
_diffrn_ambient_temperature 173(2)
_diffrn_measured_fraction_theta_full 1.000
_diffrn_measured_fraction_theta_max 1.000
_diffrn_measurement_device_type 'Siemens CCD three-circle diffractometer'
_diffrn_measurement_method \w
_diffrn_radiation_monochromator graphite
_diffrn_radiation_source 'fine-focus sealed tube'
_diffrn_radiation_type MoK\a
_diffrn_radiation_wavelength .71073
_diffrn_reflns_av_R_equivalents .0478
_diffrn_reflns_av_sigmaI/netI .0191
_diffrn_reflns_limit_h_max 9
_diffrn_reflns_limit_h_min -9
_diffrn_reflns_limit_k_max 10
_diffrn_reflns_limit_k_min -10
_diffrn_reflns_limit_l_max 17
_diffrn_reflns_limit_l_min -17
_diffrn_reflns_number 11697
_diffrn_reflns_theta_full 27.48
_diffrn_reflns_theta_max 27.48
_diffrn_reflns_theta_min 2.48
_diffrn_standards_decay_% 0
_diffrn_standards_interval_time 900
_diffrn_standards_number 137
_exptl_absorpt_coefficient_mu 7.725
_exptl_absorpt_correction_T_max .462
_exptl_absorpt_correction_T_min .224
_exptl_absorpt_correction_type empirical
_exptl_absorpt_process_details '(SADABS; Sheldrick, 1996)'
_exptl_crystal_colour colourless
_exptl_crystal_density_diffrn 2.014
_exptl_crystal_density_method 'not measured'
_exptl_crystal_description block
_exptl_crystal_F_000 472
_exptl_crystal_size_max .25
_exptl_crystal_size_mid .15
_exptl_crystal_size_min .10
_refine_diff_density_max .347
_refine_diff_density_min -.348
_refine_ls_extinction_coef .0044(6)
_refine_ls_extinction_method 'SHELXL97 (Sheldrick, 1997)'
_refine_ls_goodness_of_fit_ref 1.161
_refine_ls_hydrogen_treatment mixed
_refine_ls_matrix_type full
_refine_ls_number_parameters 66
_refine_ls_number_reflns 1005
_refine_ls_number_restraints 2
_refine_ls_restrained_S_all 1.189
_refine_ls_R_factor_all .0343
_refine_ls_R_factor_gt .0235
_refine_ls_shift/su_max .001
_refine_ls_shift/su_mean .000
_refine_ls_structure_factor_coef Fsqd
_refine_ls_weighting_details 'calc w = 1/[\s^2^(Fo^2^)+(0.0222P)^2^+0.3546P] where P=(Fo^2^+2Fc^2^)/3'
_refine_ls_weighting_scheme calc
_refine_ls_wR_factor_ref .0521
_reflns_number_gt 823
_reflns_number_total 1005
_reflns_threshold_expression I>2\s(I)
_cod_data_source_file ln1098.cif
_cod_data_source_block IV
_cod_depositor_comments
;
The following automatic conversions were performed:
'_symmetry_cell_setting' value 'Orthorhombic' changed to 'orthorhombic'
according to '/home/saulius/struct/CIF-dictionaries/cif_core.dic'
dictionary named 'cif_core.dic' version 2.4.1 from 2010-06-29.

Automatic conversion script
Id: cif_fix_enum 1527 2010-12-29 10:47:43Z saulius 

The following automatic conversions were performed:

'_symmetry_cell_setting' value 'Orthorhombic' changed to
'orthorhombic' according to
/home/saulius/struct/CIF-dictionaries/cif_core.dic dictionary named
'cif_core.dic' version 2.4.1 from
2010-06-29.

'_exptl_absorpt_correction_type' value 'Empirical'
changed to 'empirical' according to
/home/saulius/struct/CIF-dictionaries/cif_core.dic dictionary named
'cif_core.dic' version 2.4.1 from 2010-06-29.

Automatic conversion script
Id: cif_fix_values 1715 2011-07-08 13:25:40Z adriana 
;
_cod_original_sg_symbol_H-M 'P m n a '
_cod_database_code 2010922
_cod_database_fobs_code 2010922

loop_
_symmetry_equiv_pos_as_xyz
'x, y, z'
'-x+1/2, -y, z+1/2'
'-x+1/2, y, -z+1/2'
'x, -y, -z'
'-x, -y, -z'
'x-1/2, y, -z-1/2'
'x-1/2, -y, z-1/2'
'-x, y, z'

loop_
_atom_site_label
_atom_site_fract_x
_atom_site_fract_y
_atom_site_fract_z
_atom_site_U_iso_or_equiv
_atom_site_adp_type
_atom_site_calc_flag
_atom_site_refinement_flags
_atom_site_occupancy
_atom_site_disorder_assembly
_atom_site_disorder_group
_atom_site_type_symbol
Br1 .7312(2) .1639(3) .4262(2) .0262(3) Uani d PD .75 A 1 Br
Cl1 .7222(18) .151(2) .4391(15) .0301(19) Uani d PD .25 A 2 Cl
Si1 .5000 .0000 .5000 .0167(3) Uani d SD 1 . . Si
N1 .5000 .1418(3) .61899(19) .0175(6) Uani d S 1 A . N
C2 .5000 .3059(4) .6099(2) .0213(7) Uani d S 1 . . C
H2 .5000 .3521 .5452 .026 Uiso calc SR 1 A . H
C3 .5000 .4091(4) .6909(2) .0226(7) Uani d S 1 A . C
H3 .5000 .5237 .6813 .027 Uiso calc SR 1 . . H
C4 .5000 .3451(4) .7868(3) .0205(7) Uani d S 1 . . C
C41 .5000 .4524(4) .8769(3) .0293(8) Uani d S 1 A . C
H41A .5000 .5660 .8608 .044 Uiso d SPR .50 B 1 H
H41B .3975 .4217 .9195 .044 Uiso d PR .50 B 1 H
H41C .5000 .3873 .9378 .044 Uiso d SPR .50 B 2 H
H41D .3929 .5216 .8769 .044 Uiso d PR .50 B 2 H
C5 .5000 .1763(4) .7955(2) .0219(7) Uani d S 1 A . C
H5 .5000 .1276 .8595 .026 Uiso calc SR 1 . . H
C6 .5000 .0793(4) .7124(2) .0202(7) Uani d S 1 . . C
H6 .5000 -.0356 .7205 .024 Uiso calc SR 1 A . H

loop_
_atom_site_aniso_label
_atom_site_aniso_U_11
_atom_site_aniso_U_22
_atom_site_aniso_U_33
_atom_site_aniso_U_12
_atom_site_aniso_U_13
_atom_site_aniso_U_23
Br1 .0282(4) .0239(4) .0266(8) -.0081(3) .0074(3) -.0045(3)
Cl1 .044(3) .032(3) .014(3) -.017(2) .0137(17) -.004(2)
Si1 .0211(6) .0135(6) .0154(5) .000 .000 -.0028(5)
N1 .0212(13) .0152(14) .0161(12) .000 .000 -.0035(11)
C2 .0299(18) .0155(16) .0184(15) .000 .000 .0005(13)
C3 .0286(18) .0132(15) .0260(18) .000 .000 -.0044(14)
C4 .0158(15) .0222(17) .0235(15) .000 .000 -.0088(14)
C41 .035(2) .027(2) .0262(18) .000 .000 -.0124(15)
C5 .0266(17) .0229(17) .0163(15) .000 .000 -.0015(14)
C6 .0262(17) .0128(16) .0218(15) .000 .000 .0000(14)

loop_
_atom_type_symbol
_atom_type_description
_atom_type_scat_dispersion_real
_atom_type_scat_dispersion_imag
_atom_type_scat_source
C C .0033 .0016 'International Tables Vol C Tables 4.2.6.8 and 6.1.1.4'
H H .0000 .0000 'International Tables Vol C Tables 4.2.6.8 and 6.1.1.4'
N N .0061 .0033 'International Tables Vol C Tables 4.2.6.8 and 6.1.1.4'
Si Si .0817 .0704 'International Tables Vol C Tables 4.2.6.8 and 6.1.1.4'
Cl Cl .1484 .1585 'International Tables Vol C Tables 4.2.6.8 and 6.1.1.4'
Br Br -.2901 2.4595 'International Tables Vol C Tables 4.2.6.8 and 6.1.1.4'

loop_
_geom_angle_atom_site_label_1
_geom_angle_atom_site_label_2
_geom_angle_atom_site_label_3
_geom_angle_site_symmetry_1
_geom_angle_site_symmetry_3
_geom_angle
_geom_angle_publ_flag
N1 Si1 N1 5_656 . 180.0 ?
N1 Si1 Cl1 5_656 . 91.7(6) ?
N1 Si1 Cl1 . . 88.3(6) y
N1 Si1 Cl1 5_656 8_655 91.7(6) ?
N1 Si1 Cl1 . 8_655 88.3(6) ?
Cl1 Si1 Cl1 . 8_655 94.8(10) ?
N1 Si1 Cl1 5_656 5_656 88.3(6) ?
N1 Si1 Cl1 . 5_656 91.7(6) ?
Cl1 Si1 Cl1 . 5_656 180.0 ?
Cl1 Si1 Cl1 8_655 5_656 85.2(10) ?
N1 Si1 Cl1 5_656 4_556 88.3(6) ?
N1 Si1 Cl1 . 4_556 91.7(6) ?
Cl1 Si1 Cl1 . 4_556 85.2(10) ?
Cl1 Si1 Cl1 8_655 4_556 179.998(3) ?
Cl1 Si1 Cl1 5_656 4_556 94.8(10) ?
N1 Si1 Br1 5_656 8_655 89.68(9) ?
N1 Si1 Br1 . 8_655 90.32(9) ?
Cl1 Si1 Br1 . 8_655 92.7(4) ?
Cl1 Si1 Br1 8_655 8_655 3.0(6) ?
Cl1 Si1 Br1 5_656 8_655 87.3(4) ?
Cl1 Si1 Br1 4_556 8_655 177.0(6) ?
N1 Si1 Br1 5_656 . 89.68(9) ?
N1 Si1 Br1 . . 90.32(9) y
Cl1 Si1 Br1 . . 3.0(6) ?
Cl1 Si1 Br1 8_655 . 92.7(4) ?
Cl1 Si1 Br1 5_656 . 177.0(6) ?
Cl1 Si1 Br1 4_556 . 87.3(4) ?
Br1 Si1 Br1 8_655 . 90.47(11) ?
N1 Si1 Br1 5_656 5_656 90.32(9) ?
N1 Si1 Br1 . 5_656 89.68(9) ?
Cl1 Si1 Br1 . 5_656 177.0(6) ?
Cl1 Si1 Br1 8_655 5_656 87.3(4) ?
Cl1 Si1 Br1 5_656 5_656 3.0(6) ?
Cl1 Si1 Br1 4_556 5_656 92.7(4) ?
Br1 Si1 Br1 8_655 5_656 89.53(11) ?
Br1 Si1 Br1 . 5_656 180.0 ?
N1 Si1 Br1 5_656 4_556 90.32(9) ?
N1 Si1 Br1 . 4_556 89.68(9) ?
Cl1 Si1 Br1 . 4_556 87.3(4) ?
Cl1 Si1 Br1 8_655 4_556 177.0(6) ?
Cl1 Si1 Br1 5_656 4_556 92.7(4) ?
Cl1 Si1 Br1 4_556 4_556 3.0(6) ?
Br1 Si1 Br1 8_655 4_556 180.0 ?
Br1 Si1 Br1 . 4_556 89.53(11) ?
Br1 Si1 Br1 5_656 4_556 90.47(11) ?
C2 N1 C6 . . 117.4(3) y
C2 N1 Si1 . . 120.8(2) ?
C6 N1 Si1 . . 121.8(2) ?
N1 C2 C3 . . 122.6(3) ?
N1 C2 H2 . . 118.7 ?
C3 C2 H2 . . 118.7 ?
C2 C3 C4 . . 120.1(3) ?
C2 C3 H3 . . 120.0 ?
C4 C3 H3 . . 120.0 ?
C5 C4 C3 . . 117.0(3) ?
C5 C4 C41 . . 121.1(3) ?
C3 C4 C41 . . 121.9(3) ?
C4 C41 H41A . . 112.8 ?
C4 C41 H41B . . 108.9 ?
H41A C41 H41B . . 112.7 ?
C4 C41 H41C . . 111.0 ?
H41A C41 H41C . . 136.2 ?
H41B C41 H41C . . 50.7 ?
C4 C41 H41D . . 110.2 ?
H41A C41 H41D . . 55.1 ?
H41B C41 H41D . . 62.1 ?
H41C C41 H41D . . 108.7 ?
C6 C5 C4 . . 120.6(3) ?
C6 C5 H5 . . 119.7 ?
C4 C5 H5 . . 119.7 ?
N1 C6 C5 . . 122.4(3) ?
N1 C6 H6 . . 118.8 ?
C5 C6 H6 . . 118.8 ?

loop_
_geom_bond_atom_site_label_1
_geom_bond_atom_site_label_2
_geom_bond_site_symmetry_2
_geom_bond_distance
_geom_bond_publ_flag
Br1 Si1 . 2.3758(6) y
Cl1 Si1 . 2.2021(11) y
Si1 N1 5_656 1.981(2) ?
Si1 N1 . 1.981(2) y
Si1 Cl1 8_655 2.2021(11) ?
Si1 Cl1 5_656 2.2022(11) ?
Si1 Cl1 4_556 2.2022(11) ?
Si1 Br1 8_655 2.3758(6) ?
Si1 Br1 5_656 2.3758(6) ?
Si1 Br1 4_556 2.3758(6) ?
N1 C2 . 1.353(4) ?
N1 C6 . 1.359(4) ?
C2 C3 . 1.382(4) ?
C2 H2 . .9500 ?
C3 C4 . 1.394(5) ?
C3 H3 . .9500 ?
C4 C5 . 1.391(4) ?
C4 C41 . 1.500(5) ?
C41 H41A . .9578 ?
C41 H41B . .9759 ?
C41 H41C . .9794 ?
C41 H41D . .9659 ?
C5 C6 . 1.374(5) ?
C5 H5 . .9500 ?
C6 H6 . .9500 ?

loop_
_geom_torsion_atom_site_label_1
_geom_torsion_atom_site_label_2
_geom_torsion_atom_site_label_3
_geom_torsion_atom_site_label_4
_geom_torsion_site_symmetry_1
_geom_torsion
_geom_torsion_publ_flag
N1 Si1 N1 C2 5_656 -179.7(7) ?
Cl1 Si1 N1 C2 . 47.4(5) y
Cl1 Si1 N1 C2 8_655 -47.4(5) ?
Cl1 Si1 N1 C2 5_656 -132.6(5) ?
Cl1 Si1 N1 C2 4_556 132.6(5) ?
Br1 Si1 N1 C2 8_655 -45.24(5) ?
Br1 Si1 N1 C2 . 45.24(5) y
Br1 Si1 N1 C2 5_656 -134.76(5) ?
Br1 Si1 N1 C2 4_556 134.76(5) ?
N1 Si1 N1 C6 5_656 0E1(10) ?
Cl1 Si1 N1 C6 . -132.6(5) ?
Cl1 Si1 N1 C6 8_655 132.6(5) ?
Cl1 Si1 N1 C6 5_656 47.4(5) ?
Cl1 Si1 N1 C6 4_556 -47.4(5) ?
Br1 Si1 N1 C6 8_655 134.76(5) ?
Br1 Si1 N1 C6 . -134.76(5) ?
Br1 Si1 N1 C6 5_656 45.24(5) ?
Br1 Si1 N1 C6 4_556 -45.24(5) ?
C6 N1 C2 C3 . .0000(10) ?
Si1 N1 C2 C3 . 180.0000(10) ?
N1 C2 C3 C4 . .000(2) ?
C2 C3 C4 C5 . .000(2) ?
C2 C3 C4 C41 . 180.0000(10) ?
C3 C4 C5 C6 . .000(2) ?
C41 C4 C5 C6 . 180.0000(10) ?
C2 N1 C6 C5 . .0000(10) ?
Si1 N1 C6 C5 . 180.0 ?
C4 C5 C6 N1 . .000(2) ?
